data_4342708
loop_
_publ_author_name
'Nguyen, Alex L.'
'Bobadova-Parvanova, Petia'
'Hopfinger, Melissa'
'Fronczek, Frank R.'
'Smith, Kevin M.'
'Vicente, M Gra\,ca H'

_publ_section_title
;
 Synthesis and Reactivity of 4,4-Dialkoxy-BODIPYs: An Experimental and
 Computational Study.
;
_journal_issue 7
_journal_name_full 'Inorganic chemistry'
_journal_page_first 3228
_journal_page_last 3236
_journal_paper_doi 10.1021/ic502821m
_journal_volume 54
_journal_year 2015
_chemical_formula_moiety 'C23 H29 B N2 O2'
_chemical_formula_sum 'C23 H29 B N2 O2'
_chemical_formula_weight 376.29
_chemical_name_systematic
; 
 ? 
;
_space_group_IT_number 13
_symmetry_cell_setting monoclinic
_symmetry_space_group_name_Hall '-P 2yac'
_symmetry_space_group_name_H-M 'P 1 2/n 1'
_atom_sites_solution_hydrogens geom
_atom_sites_solution_primary direct
_atom_sites_solution_secondary difmap
_audit_creation_method SHELXL-97
_cell_angle_alpha 90
_cell_angle_beta 96.860(2)
_cell_angle_gamma 90
_cell_formula_units_Z 2
_cell_length_a 9.1588(4)
_cell_length_b 11.4850(7)
_cell_length_c 10.1066(4)
_cell_measurement_reflns_used 7913
_cell_measurement_temperature 100.0(5)
_cell_measurement_theta_max 29.39
_cell_measurement_theta_min 2.70
_cell_volume 1055.49(9)
_computing_cell_refinement 'Bruker SAINT'
_computing_data_collection 'Bruker APEX2'
_computing_data_reduction 'Bruker SAINT'
_computing_molecular_graphics 'ORTEP-3 for Windows (Farrugia, 2012)'
_computing_publication_material 'SHELXL-97 (Sheldrick, 2008)'
_computing_structure_refinement 'SHELXL-97 (Sheldrick, 2008)'
_computing_structure_solution 'SHELXS-97 (Sheldrick, 2008)'
_diffrn_ambient_temperature 100.0(5)
_diffrn_measured_fraction_theta_full 1.000
_diffrn_measured_fraction_theta_max 1.000
_diffrn_measurement_device_type 'Bruker Kappa APEX-II DUO'
_diffrn_measurement_method '\f and \w scans'
_diffrn_radiation_monochromator 'TRIUMPH curved graphite'
_diffrn_radiation_source 'fine-focus sealed tube'
_diffrn_radiation_type MoK\a
_diffrn_radiation_wavelength 0.71073
_diffrn_reflns_av_R_equivalents 0.0445
_diffrn_reflns_av_sigmaI/netI 0.0235
_diffrn_reflns_limit_h_max 12
_diffrn_reflns_limit_h_min -12
_diffrn_reflns_limit_k_max 16
_diffrn_reflns_limit_k_min -16
_diffrn_reflns_limit_l_max 14
_diffrn_reflns_limit_l_min -14
_diffrn_reflns_number 33635
_diffrn_reflns_theta_full 25.00
_diffrn_reflns_theta_max 30.08
_diffrn_reflns_theta_min 1.77
_exptl_absorpt_coefficient_mu 0.075
_exptl_absorpt_correction_T_max 0.9970
_exptl_absorpt_correction_T_min 0.9122
_exptl_absorpt_correction_type multi-scan
_exptl_absorpt_process_details 'SADABS (Sheldrick, 2004)'
_exptl_crystal_colour orange
_exptl_crystal_density_diffrn 1.184
_exptl_crystal_density_method 'not measured'
_exptl_crystal_description plate
_exptl_crystal_F_000 404
_exptl_crystal_size_max 0.20
_exptl_crystal_size_mid 0.16
_exptl_crystal_size_min 0.04
_refine_diff_density_max 0.330
_refine_diff_density_min -0.208
_refine_diff_density_rms 0.043
_refine_ls_extinction_method none
_refine_ls_goodness_of_fit_ref 1.036
_refine_ls_hydrogen_treatment constr
_refine_ls_matrix_type full
_refine_ls_number_parameters 132
_refine_ls_number_reflns 3096
_refine_ls_number_restraints 0
_refine_ls_restrained_S_all 1.036
_refine_ls_R_factor_all 0.0599
_refine_ls_R_factor_gt 0.0427
_refine_ls_shift/su_max 0.000
_refine_ls_shift/su_mean 0.000
_refine_ls_structure_factor_coef Fsqd
_refine_ls_weighting_details 'calc w=1/[\s^2^(Fo^2^)+(0.0596P)^2^+0.2583P] where P=(Fo^2^+2Fc^2^)/3'
_refine_ls_weighting_scheme calc
_refine_ls_wR_factor_gt 0.1080
_refine_ls_wR_factor_ref 0.1188
_reflns_number_gt 2411
_reflns_number_total 3096
_reflns_threshold_expression I>2\s(I)
_cod_data_source_file ic502821m_si_002.cif
_cod_data_source_block 1b
_cod_depositor_comments
;
The following automatic conversions were performed:

'_symmetry_cell_setting' value 'Monoclinic' changed to 'monoclinic'
according to
/usr/data/users/saulius/crontab/automatic-downloads/rss-feeds/ACS/lib/dictionaries/cif_core.dic
dictionary named 'cif_core.dic' version 2.4.2 from 2011-04-26.

Automatic conversion script
Id: cif_fix_values 3105 2015-03-04 15:46:00Z robertas 

 Adding full bibliography for 4342707--4342712.cif.
;
_cod_original_sg_symbol_H-M 'P 2/n  '
_cod_database_code 4342708

loop_
_symmetry_equiv_pos_as_xyz
'x, y, z'
'-x+1/2, y, -z+1/2'
'-x, -y, -z'
'x-1/2, -y, z-1/2'

loop_
_atom_site_label
_atom_site_type_symbol
_atom_site_fract_x
_atom_site_fract_y
_atom_site_fract_z
_atom_site_U_iso_or_equiv
_atom_site_adp_type
_atom_site_occupancy
_atom_site_symmetry_multiplicity
_atom_site_calc_flag
_atom_site_refinement_flags
O1 O 0.62756(8) 0.14172(6) 0.20996(8) 0.02205(18) Uani 1 1 d .
N1 N 0.71794(9) 0.30124(7) 0.36612(8) 0.01808(19) Uani 1 1 d .
C1 C 0.68494(12) 0.26714(10) 0.48668(11) 0.0232(2) Uani 1 1 d .
C2 C 0.67419(12) 0.36541(11) 0.56733(11) 0.0244(2) Uani 1 1 d .
H2 H 0.6529 0.3644 0.6571 0.029 Uiso 1 1 calc R
C3 C 0.69957(11) 0.46378(10) 0.49497(10) 0.0198(2) Uani 1 1 d .
C4 C 0.72640(11) 0.42292(9) 0.36601(9) 0.0164(2) Uani 1 1 d .
C5 C 0.7500 0.48239(12) 0.2500 0.0161(3) Uani 1 2 d S
C6 C 0.65813(16) 0.14317(11) 0.52068(14) 0.0372(3) Uani 1 1 d .
H6A H 0.5568 0.1219 0.4871 0.056 Uiso 1 1 calc R
H6B H 0.6733 0.1333 0.6177 0.056 Uiso 1 1 calc R
H6C H 0.7266 0.0929 0.4796 0.056 Uiso 1 1 calc R
C7 C 0.69925(13) 0.58581(11) 0.54713(12) 0.0277(3) Uani 1 1 d .
H7A H 0.6571 0.5866 0.6318 0.041 Uiso 1 1 calc R
H7B H 0.6402 0.6354 0.4824 0.041 Uiso 1 1 calc R
H7C H 0.8003 0.6153 0.5613 0.041 Uiso 1 1 calc R
C8 C 0.7500 0.61193(13) 0.2500 0.0216(3) Uani 1 2 d S
C9 C 0.62249(15) 0.67290(11) 0.20411(12) 0.0302(3) Uani 1 1 d .
H9 H 0.5353 0.6320 0.1719 0.036 Uiso 1 1 calc R
C10 C 0.6235(2) 0.79427(12) 0.20567(15) 0.0469(4) Uani 1 1 d .
H10 H 0.5360 0.8358 0.1759 0.056 Uiso 1 1 calc R
C11 C 0.7500 0.85456(16) 0.2500 0.0545(7) Uani 1 2 d S
H11 H 0.7500 0.9373 0.2500 0.065 Uiso 1 2 calc SR
C12 C 0.49006(12) 0.19459(10) 0.16908(13) 0.0257(2) Uani 1 1 d .
H12A H 0.4989 0.2485 0.0940 0.031 Uiso 1 1 calc R
H12B H 0.4576 0.2398 0.2437 0.031 Uiso 1 1 calc R
C13 C 0.37937(12) 0.10079(11) 0.12622(12) 0.0265(2) Uani 1 1 d .
H13A H 0.4103 0.0583 0.0502 0.040 Uiso 1 1 calc R
H13B H 0.2829 0.1363 0.1003 0.040 Uiso 1 1 calc R
H13C H 0.3729 0.0467 0.2003 0.040 Uiso 1 1 calc R
B1 B 0.7500 0.21621(14) 0.2500 0.0189(3) Uani 1 2 d S

loop_
_atom_site_aniso_label
_atom_site_aniso_U_11
_atom_site_aniso_U_22
_atom_site_aniso_U_33
_atom_site_aniso_U_23
_atom_site_aniso_U_13
_atom_site_aniso_U_12
O1 0.0164(4) 0.0146(3) 0.0345(4) -0.0007(3) 0.0005(3) 0.0003(3)
N1 0.0198(4) 0.0160(4) 0.0184(4) 0.0030(3) 0.0025(3) 0.0008(3)
C1 0.0212(5) 0.0264(5) 0.0221(5) 0.0086(4) 0.0038(4) 0.0033(4)
C2 0.0217(5) 0.0365(6) 0.0153(5) 0.0035(4) 0.0023(4) 0.0010(4)
C3 0.0165(5) 0.0263(5) 0.0166(4) -0.0031(4) 0.0013(4) -0.0009(4)
C4 0.0169(4) 0.0159(4) 0.0164(4) -0.0005(3) 0.0017(3) -0.0008(3)
C5 0.0157(6) 0.0142(6) 0.0183(6) 0.000 0.0019(5) 0.000
C6 0.0436(7) 0.0283(6) 0.0422(7) 0.0192(6) 0.0156(6) 0.0069(5)
C7 0.0275(6) 0.0327(6) 0.0236(5) -0.0123(5) 0.0064(4) -0.0049(5)
C8 0.0307(8) 0.0144(6) 0.0218(7) 0.000 0.0119(6) 0.000
C9 0.0409(7) 0.0235(6) 0.0291(6) 0.0073(5) 0.0159(5) 0.0106(5)
C10 0.0829(12) 0.0252(6) 0.0386(7) 0.0117(5) 0.0327(8) 0.0249(7)
C11 0.114(2) 0.0132(8) 0.0446(11) 0.000 0.0436(13) 0.000
C12 0.0184(5) 0.0206(5) 0.0373(6) -0.0015(4) -0.0003(4) 0.0023(4)
C13 0.0187(5) 0.0287(6) 0.0319(6) -0.0008(5) 0.0030(4) -0.0027(4)
B1 0.0181(7) 0.0141(7) 0.0245(8) 0.000 0.0024(6) 0.000

loop_
_atom_type_symbol
_atom_type_description
_atom_type_scat_dispersion_real
_atom_type_scat_dispersion_imag
_atom_type_scat_source
C C 0.0033 0.0016 'International Tables Vol C Tables 4.2.6.8 and 6.1.1.4'
H H 0.0000 0.0000 'International Tables Vol C Tables 4.2.6.8 and 6.1.1.4'
B B 0.0013 0.0007 'International Tables Vol C Tables 4.2.6.8 and 6.1.1.4'
N N 0.0061 0.0033 'International Tables Vol C Tables 4.2.6.8 and 6.1.1.4'
O O 0.0106 0.0060 'International Tables Vol C Tables 4.2.6.8 and 6.1.1.4'

loop_
_geom_angle_atom_site_label_1
_geom_angle_atom_site_label_2
_geom_angle_atom_site_label_3
_geom_angle
_geom_angle_site_symmetry_1
_geom_angle_site_symmetry_3
C12 O1 B1 117.81(9) . .
C1 N1 C4 108.01(9) . .
C1 N1 B1 124.97(9) . .
C4 N1 B1 126.94(8) . .
N1 C1 C2 109.29(10) . .
N1 C1 C6 123.11(11) . .
C2 C1 C6 127.53(10) . .
C3 C2 C1 108.83(9) . .
C3 C2 H2 125.6 . .
C1 C2 H2 125.6 . .
C2 C3 C4 105.77(9) . .
C2 C3 C7 124.88(10) . .
C4 C3 C7 129.35(10) . .
C5 C4 N1 120.22(9) . .
C5 C4 C3 131.60(10) . .
N1 C4 C3 108.09(8) . .
C4 C5 C4 121.41(13) . 2_655
C4 C5 C8 119.29(6) . .
C4 C5 C8 119.29(6) 2_655 .
C1 C6 H6A 109.5 . .
C1 C6 H6B 109.5 . .
H6A C6 H6B 109.5 . .
C1 C6 H6C 109.5 . .
H6A C6 H6C 109.5 . .
H6B C6 H6C 109.5 . .
C3 C7 H7A 109.5 . .
C3 C7 H7B 109.5 . .
H7A C7 H7B 109.5 . .
C3 C7 H7C 109.5 . .
H7A C7 H7C 109.5 . .
H7B C7 H7C 109.5 . .
C9 C8 C9 119.64(15) . 2_655
C9 C8 C5 120.18(8) . .
C9 C8 C5 120.18(8) 2_655 .
C8 C9 C10 119.67(14) . .
C8 C9 H9 120.2 . .
C10 C9 H9 120.2 . .
C11 C10 C9 120.67(15) . .
C11 C10 H10 119.7 . .
C9 C10 H10 119.7 . .
C10 C11 C10 119.67(17) . 2_655
C10 C11 H11 120.2 . .
C10 C11 H11 120.2 2_655 .
O1 C12 C13 108.78(9) . .
O1 C12 H12A 109.9 . .
C13 C12 H12A 109.9 . .
O1 C12 H12B 109.9 . .
C13 C12 H12B 109.9 . .
H12A C12 H12B 108.3 . .
C12 C13 H13A 109.5 . .
C12 C13 H13B 109.5 . .
H13A C13 H13B 109.5 . .
C12 C13 H13C 109.5 . .
H13A C13 H13C 109.5 . .
H13B C13 H13C 109.5 . .
O1 B1 O1 106.50(12) . 2_655
O1 B1 N1 111.61(4) . 2_655
O1 B1 N1 111.76(4) 2_655 2_655
O1 B1 N1 111.76(4) . .
O1 B1 N1 111.62(4) 2_655 .
N1 B1 N1 103.71(11) 2_655 .

loop_
_geom_bond_atom_site_label_1
_geom_bond_atom_site_label_2
_geom_bond_distance
_geom_bond_site_symmetry_2
O1 C12 1.4145(13) .
O1 B1 1.4299(12) .
N1 C1 1.3480(13) .
N1 C4 1.3997(13) .
N1 B1 1.5809(13) .
C1 C2 1.4026(17) .
C1 C6 1.4919(16) .
C2 C3 1.3805(16) .
C2 H2 0.9500 .
C3 C4 1.4338(13) .
C3 C7 1.4976(15) .
C4 C5 1.3959(12) .
C5 C4 1.3959(12) 2_655
C5 C8 1.488(2) .
C6 H6A 0.9800 .
C6 H6B 0.9800 .
C6 H6C 0.9800 .
C7 H7A 0.9800 .
C7 H7B 0.9800 .
C7 H7C 0.9800 .
C8 C9 1.3928(14) .
C8 C9 1.3928(14) 2_655
C9 C10 1.3940(18) .
C9 H9 0.9500 .
C10 C11 1.378(2) .
C10 H10 0.9500 .
C11 C10 1.378(2) 2_655
C11 H11 0.9500 .
C12 C13 1.5070(16) .
C12 H12A 0.9900 .
C12 H12B 0.9900 .
C13 H13A 0.9800 .
C13 H13B 0.9800 .
C13 H13C 0.9800 .
B1 O1 1.4300(12) 2_655
B1 N1 1.5809(13) 2_655

loop_
_geom_torsion_atom_site_label_1
_geom_torsion_atom_site_label_2
_geom_torsion_atom_site_label_3
_geom_torsion_atom_site_label_4
_geom_torsion
_geom_torsion_site_symmetry_1
_geom_torsion_site_symmetry_4
C4 N1 C1 C2 -1.10(12) . .
B1 N1 C1 C2 175.68(8) . .
C4 N1 C1 C6 176.21(10) . .
B1 N1 C1 C6 -7.01(16) . .
N1 C1 C2 C3 0.65(13) . .
C6 C1 C2 C3 -176.51(11) . .
C1 C2 C3 C4 0.06(12) . .
C1 C2 C3 C7 -179.31(10) . .
C1 N1 C4 C5 -175.90(8) . .
B1 N1 C4 C5 7.41(13) . .
C1 N1 C4 C3 1.13(11) . .
B1 N1 C4 C3 -175.57(7) . .
C2 C3 C4 C5 175.84(9) . .
C7 C3 C4 C5 -4.82(18) . .
C2 C3 C4 N1 -0.72(11) . .
C7 C3 C4 N1 178.62(10) . .
N1 C4 C5 C4 -3.51(6) . 2_655
C3 C4 C5 C4 -179.72(12) . 2_655
N1 C4 C5 C8 176.50(6) . .
C3 C4 C5 C8 0.28(12) . .
C4 C5 C8 C9 -95.47(7) . .
C4 C5 C8 C9 84.53(7) 2_655 .
C4 C5 C8 C9 84.53(7) . 2_655
C4 C5 C8 C9 -95.47(7) 2_655 2_655
C9 C8 C9 C10 -0.56(8) 2_655 .
C5 C8 C9 C10 179.44(8) . .
C8 C9 C10 C11 1.13(17) . .
C9 C10 C11 C10 -0.57(8) . 2_655
B1 O1 C12 C13 177.67(8) . .
C12 O1 B1 O1 178.16(10) . 2_655
C12 O1 B1 N1 -59.61(11) . 2_655
C12 O1 B1 N1 56.02(11) . .
C1 N1 B1 O1 59.75(12) . .
C4 N1 B1 O1 -124.08(11) . .
C1 N1 B1 O1 -59.40(12) . 2_655
C4 N1 B1 O1 116.76(11) . 2_655
C1 N1 B1 N1 -179.87(11) . 2_655
C4 N1 B1 N1 -3.71(7) . 2_655
